data_4305257
loop_
_publ_author_name
'Roy Copping'
'Leif Jonasson'
'Andrew J. Gaunt'
'Dennis Drennan'
'David Collison'
'Madeleine Helliwell'
'Ross J. Pirttijarvi'
'Chris J. Jones'
'Anne Huguet'
'David C. Apperley'
'Nikolas Kaltsoyannis'
'Iain May'

_publ_contact_author
;
    Roy Copping
;
_publ_section_title
;
Tetravalent Metal Complexation by Keggin and Lacunary Phosphomolybdate
Anions
;
_journal_name_full 'Inorganic Chemistry'
_journal_page_first 5787
_journal_page_last 5798
_journal_paper_doi 10.1021/ic800101t
_journal_volume 47
_journal_year 2008
_chemical_formula_sum 'Ce Cs10 H40 Mo22 O98 P2'
_chemical_formula_weight 5250.16
_space_group_IT_number 15
_symmetry_cell_setting monoclinic
_symmetry_space_group_name_Hall '-C 2yc'
_symmetry_space_group_name_H-M 'C 1 2/c 1'
_atom_sites_solution_primary direct
_atom_sites_solution_secondary difmap
_audit_creation_method SHELXL-97
_cell_angle_alpha 90.00
_cell_angle_beta 118.149(6)
_cell_angle_gamma 90.00
_cell_formula_units_Z 4
_cell_length_a 37.7066(15)
_cell_length_b 13.3093(5)
_cell_length_c 19.9971(7)
_cell_measurement_temperature 293(2)
_cell_measurement_theta_max 31.9311
_cell_measurement_theta_min 2.65
_cell_volume 8848.6(8)
_computing_cell_refinement
;

CrysAlis RED, Oxford Diffraction Ltd.,

Version 1.171.28cycle4 beta (release 11-11-2005 CrysAlis171 .NET)

(compiled Nov 11 2005,15:50:43)

;
_computing_data_collection
;

CrysAlis CCD, Oxford Diffraction Ltd.,

Version 1.171.28cycle4 beta (release 11-11-2005 CrysAlis171 .NET)

(compiled Nov 11 2005,15:50:43)

;
_computing_data_reduction
;

CrysAlis RED, Oxford Diffraction Ltd.,

Version 1.171.28cycle4 beta (release 11-11-2005 CrysAlis171 .NET)

(compiled Nov 11 2005,15:50:43)

;
_computing_molecular_graphics 'SHELXL-97 (Sheldrick, 1997)'
_computing_publication_material 'SHELXL-97 (Sheldrick, 1997)'
_computing_structure_refinement 'SHELXL-97 (Sheldrick, 1997)'
_computing_structure_solution 'SHELXS-97 (Sheldrick, 1990)'
_diffrn_ambient_temperature 293(2)
_diffrn_measured_fraction_theta_full 0.931
_diffrn_measured_fraction_theta_max 0.931
_diffrn_measurement_device_type 'Oxford Diffraction XCalibur 2'
_diffrn_measurement_method 'phi and omega'
_diffrn_radiation_monochromator graphite
_diffrn_radiation_source 'fine-focus sealed tube'
_diffrn_radiation_type MoK\a
_diffrn_radiation_wavelength 0.71073
_diffrn_reflns_av_R_equivalents 0.0378
_diffrn_reflns_av_sigmaI/netI 0.0447
_diffrn_reflns_limit_h_max 54
_diffrn_reflns_limit_h_min -55
_diffrn_reflns_limit_k_max 18
_diffrn_reflns_limit_k_min -19
_diffrn_reflns_limit_l_max 28
_diffrn_reflns_limit_l_min -28
_diffrn_reflns_number 45889
_diffrn_reflns_theta_full 32.00
_diffrn_reflns_theta_max 32.00
_diffrn_reflns_theta_min 3.06
_exptl_absorpt_coefficient_mu 7.727
_exptl_absorpt_correction_T_max 0.64
_exptl_absorpt_correction_T_min 0.38
_exptl_absorpt_correction_type 'numeric analytical'
_exptl_absorpt_process_details SADABS
_exptl_crystal_colour yellow
_exptl_crystal_density_diffrn 3.941
_exptl_crystal_density_method 'not measured'
_exptl_crystal_description block
_exptl_crystal_F_000 9544
_exptl_crystal_size_max 0.20
_exptl_crystal_size_mid 0.10
_exptl_crystal_size_min 0.05
_refine_diff_density_max 10.323
_refine_diff_density_min -3.648
_refine_diff_density_rms 0.325
_refine_ls_extinction_method none
_refine_ls_goodness_of_fit_ref 1.105
_refine_ls_matrix_type full
_refine_ls_number_parameters 582
_refine_ls_number_reflns 14305
_refine_ls_number_restraints 0
_refine_ls_restrained_S_all 1.105
_refine_ls_R_factor_all 0.0590
_refine_ls_R_factor_gt 0.0425
_refine_ls_shift/su_max 0.002
_refine_ls_shift/su_mean 0.000
_refine_ls_structure_factor_coef Fsqd
_refine_ls_weighting_details 'calc w=1/[\s^2^(Fo^2^)+(0.0511P)^2^+56.7378P] where P=(Fo^2^+2Fc^2^)/3'
_refine_ls_weighting_scheme calc
_refine_ls_wR_factor_gt 0.0974
_refine_ls_wR_factor_ref 0.1036
_reflns_number_gt 11633
_reflns_number_total 14305
_reflns_threshold_expression >2sigma(I)
_cod_data_source_file ic800101t-file002_1.cif
_cod_data_source_block oim36sadabsc
_cod_original_cell_volume 8848.5(6)
_cod_original_formula_sum 'H40 Ce Cs10 Mo22 O98 P2'
_cod_database_code 4305257

loop_
_symmetry_equiv_pos_as_xyz
'x, y, z'
'-x, y, -z+1/2'
'x+1/2, y+1/2, z'
'-x+1/2, y+1/2, -z+1/2'
'-x, -y, -z'
'x, -y, z-1/2'
'-x+1/2, -y+1/2, -z'
'x+1/2, -y+1/2, z-1/2'

loop_
_atom_site_label
_atom_site_type_symbol
_atom_site_fract_x
_atom_site_fract_y
_atom_site_fract_z
_atom_site_U_iso_or_equiv
_atom_site_adp_type
_atom_site_occupancy
_atom_site_symmetry_multiplicity
_atom_site_calc_flag
_atom_site_refinement_flags
_atom_site_disorder_assembly
_atom_site_disorder_group
Ce1 Ce 1.0000 0.83506(4) 1.2500 0.00805(9) Uani 1 2 d S . .
Cs1 Cs 0.706837(12) 1.05666(3) 0.67239(2) 0.01516(8) Uani 1 1 d . . .
Cs2 Cs 0.769646(12) 0.89432(3) 0.92790(2) 0.01246(8) Uani 1 1 d . . .
Cs3 Cs 0.982909(16) 0.63004(3) 0.87765(3) 0.02578(11) Uani 1 1 d . . .
Cs4 Cs 0.939889(15) 0.88117(3) 0.99958(2) 0.02011(10) Uani 1 1 d . . .
Cs5 Cs 0.839496(13) 1.21542(3) 0.99949(2) 0.01684(9) Uani 1 1 d . . .
Mo1 Mo 0.655367(15) 0.97100(4) 0.79678(3) 0.00841(10) Uani 1 1 d . . .
Mo2 Mo 0.931529(15) 0.58513(4) 1.19371(3) 0.00958(10) Uani 1 1 d . . .
Mo3 Mo 0.939876(15) 0.99141(4) 0.81594(3) 0.00831(10) Uani 1 1 d . . .
Mo4 Mo 0.938655(16) 1.16858(4) 0.96225(3) 0.01038(10) Uani 1 1 d . . .
Mo5 Mo 0.801509(15) 1.27358(4) 0.77968(3) 0.00804(10) Uani 1 1 d . . .
Mo6 Mo 0.892843(15) 0.94370(4) 1.13243(3) 0.00716(9) Uani 1 1 d . . .
Mo7 Mo 0.797239(15) 1.11549(4) 0.64152(3) 0.00915(10) Uani 1 1 d . . .
Mo8 Mo 1.018090(15) 0.66360(4) 1.10730(3) 0.00892(10) Uani 1 1 d . . .
Mo9 Mo 0.844307(15) 1.04014(4) 0.82598(3) 0.00869(10) Uani 1 1 d . . .
Mo10 Mo 0.897721(16) 1.40163(4) 0.90815(3) 0.00955(10) Uani 1 1 d . . .
Mo11 Mo 0.842696(16) 0.69455(4) 1.07145(3) 0.00913(10) Uani 1 1 d . . .
O1 O 0.94193(13) 0.9045(3) 1.1516(2) 0.0097(8) Uani 1 1 d . . .
O2 O 0.98112(13) 0.9714(3) 1.3029(2) 0.0091(8) Uani 1 1 d . . .
O3 O 0.95602(13) 0.7015(3) 1.2016(2) 0.0102(8) Uani 1 1 d . . .
O4 O 1.00753(13) 0.7677(3) 1.1512(2) 0.0111(8) Uani 1 1 d . . .
O5 O 0.91581(12) 1.2641(3) 0.8467(2) 0.0071(8) Uani 1 1 d . . .
O6 O 0.80498(13) 0.7664(3) 1.0897(2) 0.0099(8) Uani 1 1 d . . .
O7 O 0.68817(12) 0.8831(3) 0.7756(2) 0.0098(8) Uani 1 1 d . . .
O8 O 0.75576(13) 1.0666(3) 0.5684(2) 0.0107(8) Uani 1 1 d . . .
O9 O 1.04243(13) 0.5833(3) 1.1931(2) 0.0111(8) Uani 1 1 d . . .
O10 O 1.01645(13) 0.7613(3) 1.0268(2) 0.0111(8) Uani 1 1 d . . .
O11 O 0.95918(13) 0.4971(3) 1.1790(3) 0.0129(9) Uani 1 1 d . . .
O12 O 0.73697(13) 0.8278(3) 0.7110(3) 0.0123(9) Uani 1 1 d . . .
O13 O 0.60742(13) 1.0090(3) 0.7957(2) 0.0111(8) Uani 1 1 d . . .
O14 O 0.91629(13) 1.2809(3) 0.9803(2) 0.0105(8) Uani 1 1 d . . .
O15 O 0.84995(13) 1.1851(3) 0.7569(2) 0.0088(8) Uani 1 1 d . . .
O16 O 0.87721(13) 1.0100(3) 1.0503(2) 0.0117(8) Uani 1 1 d . . .
O17 O 0.88849(12) 0.6088(3) 1.0946(2) 0.0092(8) Uani 1 1 d . . .
O18 O 0.88113(13) 1.3143(3) 0.7090(2) 0.0082(8) Uani 1 1 d . . .
O19 O 0.83067(14) 0.9462(3) 0.8675(2) 0.0122(9) Uani 1 1 d . . .
O20 O 1.04859(13) 0.5820(3) 1.0638(2) 0.0123(9) Uani 1 1 d . . .
O21 O 0.88116(13) 0.9838(3) 0.8052(2) 0.0098(8) Uani 1 1 d . . .
O22 O 0.68201(13) 1.1833(3) 0.5241(2) 0.0123(9) Uani 1 1 d . . .
O23 O 0.77244(12) 1.2106(3) 0.6823(2) 0.0101(8) Uani 1 1 d . . .
O24 O 0.87171(13) 0.8097(3) 1.0852(2) 0.0104(8) Uani 1 1 d . . .
O26 O 0.95207(14) 0.8722(3) 0.8507(3) 0.0123(9) Uani 1 1 d . . .
O27 O 0.90879(13) 0.9556(3) 0.7061(2) 0.0101(8) Uani 1 1 d . . .
O28 O 0.61032(14) 0.9840(3) 0.5361(3) 0.0149(9) Uani 1 1 d . . .
O29 O 0.91185(13) 1.1407(3) 0.7477(2) 0.0098(8) Uani 1 1 d . . .
O30 O 0.88478(13) 1.1078(3) 0.9099(2) 0.0109(8) Uani 1 1 d . . .
O31 O 0.67904(14) 1.0825(3) 0.8059(3) 0.0138(9) Uani 1 1 d . . .
O33 O 0.62203(13) 0.9673(3) 0.6822(3) 0.0117(8) Uani 1 1 d . . .
O34 O 0.97322(14) 0.6057(4) 1.0550(3) 0.0150(9) Uani 1 1 d . . .
O35 O 0.65317(13) 0.8257(3) 0.6354(2) 0.0120(9) Uani 1 1 d . . .
O36 O 0.94935(13) 1.0655(3) 0.9012(2) 0.0119(9) Uani 1 1 d . . .
O37 O 0.80225(13) 1.0265(3) 0.7206(2) 0.0123(9) Uani 1 1 d . . .
O38 O 0.95700(14) 1.1065(4) 1.0463(3) 0.0154(9) Uani 1 1 d . . .
O39 O 0.67752(13) 0.9263(3) 0.8969(2) 0.0100(8) Uani 1 1 d . . .
O100 O 0.65251(17) 0.3110(4) 0.8057(3) 0.0246(11) Uani 1 1 d . . .
O101 O 0.60157(18) 0.2046(4) 0.8392(4) 0.0324(14) Uani 1 1 d . . .
O102 O 0.83883(13) 0.9406(3) 1.1322(2) 0.0111(8) Uani 1 1 d . . .
O103 O 0.80672(13) 1.1494(3) 0.8262(2) 0.0104(8) Uani 1 1 d . . .
O104 O 0.73288(16) 1.3034(4) 0.8966(3) 0.0232(11) Uani 1 1 d . . .
O105 O 0.91331(19) 0.6825(4) 0.9168(3) 0.0338(14) Uani 1 1 d . . .
O106 O 0.66456(17) 1.2454(4) 0.6844(3) 0.0278(12) Uani 1 1 d . . .
O107 O 0.75742(17) 1.1082(4) 0.9658(3) 0.0266(12) Uani 1 1 d . . .
O108 O 0.67939(16) 0.9373(4) 0.5153(3) 0.0215(11) Uani 1 1 d . . .
O109 O 0.9669(2) 0.1969(8) 0.1812(4) 0.077(3) Uani 1 1 d . . .
P1 P 0.89015(4) 1.22550(11) 0.76470(8) 0.0056(3) Uani 1 1 d . . .

loop_
_atom_site_aniso_label
_atom_site_aniso_U_11
_atom_site_aniso_U_22
_atom_site_aniso_U_33
_atom_site_aniso_U_23
_atom_site_aniso_U_13
_atom_site_aniso_U_12
Ce1 0.0072(2) 0.0082(2) 0.0093(2) 0.000 0.00436(18) 0.000
Cs1 0.01404(18) 0.01387(19) 0.0211(2) 0.00374(15) 0.01119(16) -0.00061(14)
Cs2 0.01177(17) 0.01437(18) 0.01150(17) 0.00030(13) 0.00570(15) 0.00088(14)
Cs3 0.0407(3) 0.0140(2) 0.0205(2) -0.00498(16) 0.0127(2) -0.00097(19)
Cs4 0.0319(2) 0.0176(2) 0.0164(2) 0.00600(15) 0.01602(19) 0.01052(17)
Cs5 0.0225(2) 0.01260(19) 0.0200(2) 0.00231(15) 0.01377(18) 0.00285(15)
Mo1 0.0086(2) 0.0069(2) 0.0112(2) 0.00038(18) 0.0060(2) -0.00026(17)
Mo2 0.0083(2) 0.0073(2) 0.0154(3) -0.00103(19) 0.0075(2) -0.00009(18)
Mo3 0.0078(2) 0.0091(2) 0.0095(2) 0.00194(18) 0.00530(19) 0.00110(18)
Mo4 0.0127(2) 0.0109(2) 0.0073(2) -0.00097(18) 0.0046(2) -0.00244(19)
Mo5 0.0072(2) 0.0082(2) 0.0101(2) -0.00092(18) 0.00514(19) 0.00009(17)
Mo6 0.0066(2) 0.0078(2) 0.0075(2) 0.00103(17) 0.00374(18) 0.00052(17)
Mo7 0.0058(2) 0.0123(2) 0.0092(2) -0.00265(18) 0.00339(19) -0.00063(18)
Mo8 0.0070(2) 0.0099(2) 0.0104(2) -0.00301(18) 0.00456(19) -0.00122(18)
Mo9 0.0089(2) 0.0082(2) 0.0119(2) 0.00082(18) 0.0073(2) -0.00001(18)
Mo10 0.0082(2) 0.0116(2) 0.0097(2) -0.00272(18) 0.0050(2) -0.00136(18)
Mo11 0.0100(2) 0.0087(2) 0.0078(2) -0.00061(18) 0.00349(19) -0.00139(18)
O1 0.008(2) 0.013(2) 0.0078(19) 0.0033(16) 0.0036(17) 0.0017(16)
O2 0.010(2) 0.008(2) 0.0092(19) -0.0020(15) 0.0045(17) -0.0010(15)
O3 0.010(2) 0.011(2) 0.009(2) 0.0034(16) 0.0036(17) -0.0008(16)
O4 0.010(2) 0.012(2) 0.013(2) -0.0008(16) 0.0065(18) 0.0004(16)
O5 0.0055(18) 0.011(2) 0.0062(18) -0.0018(15) 0.0036(16) -0.0035(15)
O6 0.009(2) 0.009(2) 0.010(2) -0.0015(16) 0.0029(17) 0.0009(16)
O7 0.0061(19) 0.008(2) 0.016(2) -0.0002(16) 0.0051(17) -0.0013(15)
O8 0.008(2) 0.013(2) 0.013(2) -0.0005(16) 0.0062(17) 0.0003(16)
O9 0.012(2) 0.009(2) 0.013(2) 0.0006(16) 0.0052(18) -0.0012(16)
O10 0.012(2) 0.015(2) 0.009(2) -0.0035(16) 0.0072(17) -0.0033(17)
O11 0.010(2) 0.016(2) 0.013(2) -0.0043(17) 0.0056(18) 0.0032(17)
O12 0.013(2) 0.011(2) 0.016(2) 0.0037(17) 0.0088(19) 0.0007(17)
O13 0.013(2) 0.009(2) 0.012(2) 0.0021(16) 0.0070(18) 0.0013(16)
O14 0.008(2) 0.016(2) 0.0077(19) -0.0007(16) 0.0040(17) -0.0027(16)
O15 0.009(2) 0.0077(19) 0.011(2) 0.0001(15) 0.0055(17) -0.0026(15)
O16 0.013(2) 0.010(2) 0.012(2) 0.0064(16) 0.0057(18) 0.0028(16)
O17 0.0067(19) 0.012(2) 0.011(2) -0.0004(16) 0.0056(17) 0.0008(16)
O18 0.010(2) 0.0072(19) 0.011(2) 0.0001(15) 0.0078(17) 0.0008(15)
O19 0.014(2) 0.013(2) 0.011(2) 0.0027(16) 0.0073(18) 0.0020(17)
O20 0.012(2) 0.014(2) 0.012(2) -0.0054(17) 0.0065(18) -0.0045(17)
O21 0.011(2) 0.009(2) 0.011(2) 0.0006(16) 0.0069(17) -0.0008(16)
O22 0.012(2) 0.013(2) 0.011(2) 0.0038(17) 0.0046(18) 0.0025(17)
O23 0.0063(19) 0.014(2) 0.011(2) 0.0004(16) 0.0048(17) 0.0000(16)
O24 0.013(2) 0.009(2) 0.011(2) -0.0010(16) 0.0063(17) -0.0006(16)
O26 0.015(2) 0.011(2) 0.015(2) 0.0051(17) 0.0105(19) 0.0014(17)
O27 0.010(2) 0.009(2) 0.011(2) 0.0001(16) 0.0047(17) -0.0013(16)
O28 0.015(2) 0.016(2) 0.017(2) 0.0059(18) 0.0107(19) 0.0014(18)
O29 0.0076(19) 0.010(2) 0.010(2) 0.0011(16) 0.0035(17) 0.0017(16)
O30 0.008(2) 0.014(2) 0.013(2) -0.0020(16) 0.0066(17) -0.0029(16)
O31 0.015(2) 0.011(2) 0.017(2) -0.0001(17) 0.0092(19) -0.0021(17)
O33 0.009(2) 0.009(2) 0.016(2) 0.0021(16) 0.0056(18) 0.0027(16)
O34 0.011(2) 0.018(2) 0.016(2) -0.0023(18) 0.0063(19) -0.0040(18)
O35 0.012(2) 0.012(2) 0.012(2) 0.0028(17) 0.0059(18) 0.0012(17)
O36 0.011(2) 0.013(2) 0.011(2) 0.0010(17) 0.0059(18) 0.0013(17)
O37 0.009(2) 0.015(2) 0.011(2) 0.0000(17) 0.0040(17) -0.0033(17)
O38 0.018(2) 0.018(2) 0.012(2) 0.0012(18) 0.0079(19) -0.0007(18)
O39 0.009(2) 0.013(2) 0.010(2) -0.0009(16) 0.0058(17) -0.0017(16)
O100 0.028(3) 0.017(3) 0.032(3) 0.008(2) 0.017(3) 0.008(2)
O101 0.030(3) 0.024(3) 0.052(4) -0.011(3) 0.026(3) -0.005(2)
O102 0.010(2) 0.013(2) 0.010(2) 0.0008(16) 0.0041(17) 0.0007(16)
O103 0.011(2) 0.009(2) 0.012(2) -0.0010(16) 0.0055(17) -0.0014(16)
O104 0.028(3) 0.020(3) 0.024(3) 0.004(2) 0.013(2) -0.001(2)
O105 0.036(3) 0.023(3) 0.031(3) 0.003(2) 0.006(3) -0.005(3)
O106 0.033(3) 0.023(3) 0.032(3) 0.005(2) 0.019(3) 0.004(2)
O107 0.029(3) 0.020(3) 0.027(3) 0.003(2) 0.010(2) 0.002(2)
O108 0.026(3) 0.014(2) 0.035(3) -0.002(2) 0.024(2) -0.007(2)
O109 0.066(5) 0.134(8) 0.017(3) -0.007(4) 0.008(3) 0.074(6)
P1 0.0045(6) 0.0060(6) 0.0066(6) -0.0011(5) 0.0029(5) 0.0001(5)

loop_
_atom_type_symbol
_atom_type_description
_atom_type_scat_dispersion_real
_atom_type_scat_dispersion_imag
_atom_type_scat_source
O O 0.0106 0.0060 'International Tables Vol C Tables 4.2.6.8 and 6.1.1.4'
P P 0.1023 0.0942 'International Tables Vol C Tables 4.2.6.8 and 6.1.1.4'
Mo Mo -1.6832 0.6857 'International Tables Vol C Tables 4.2.6.8 and 6.1.1.4'
Cs Cs -0.3680 2.1192 'International Tables Vol C Tables 4.2.6.8 and 6.1.1.4'
Ce Ce -0.2486 2.6331 'International Tables Vol C Tables 4.2.6.8 and 6.1.1.4'
H H 0.0000 0.0000 'International Tables Vol C Tables 4.2.6.8 and 6.1.1.4'

loop_
_geom_angle_atom_site_label_1
_geom_angle_atom_site_label_2
_geom_angle_atom_site_label_3
_geom_angle
_geom_angle_site_symmetry_1
_geom_angle_site_symmetry_3
_geom_angle_publ_flag
O4 Ce1 O4 134.2(2) . 2_757 ?
O4 Ce1 O3 72.32(15) . . ?
O4 Ce1 O3 72.85(15) 2_757 . ?
O4 Ce1 O3 72.85(15) . 2_757 ?
O4 Ce1 O3 72.32(15) 2_757 2_757 ?
O3 Ce1 O3 79.3(2) . 2_757 ?
O4 Ce1 O1 115.47(15) . 2_757 ?
O4 Ce1 O1 82.97(15) 2_757 2_757 ?
O3 Ce1 O1 149.32(15) . 2_757 ?
O3 Ce1 O1 75.47(15) 2_757 2_757 ?
O4 Ce1 O1 82.97(15) . . ?
O4 Ce1 O1 115.47(15) 2_757 . ?
O3 Ce1 O1 75.47(15) . . ?
O3 Ce1 O1 149.32(15) 2_757 . ?
O1 Ce1 O1 133.4(2) 2_757 . ?
O4 Ce1 O2 74.38(15) . 2_757 ?
O4 Ce1 O2 149.73(15) 2_757 2_757 ?
O3 Ce1 O2 135.16(15) . 2_757 ?
O3 Ce1 O2 117.91(15) 2_757 2_757 ?
O1 Ce1 O2 73.38(15) 2_757 2_757 ?
O1 Ce1 O2 71.40(15) . 2_757 ?
O4 Ce1 O2 149.73(15) . . ?
O4 Ce1 O2 74.38(15) 2_757 . ?
O3 Ce1 O2 117.91(15) . . ?
O3 Ce1 O2 135.16(15) 2_757 . ?
O1 Ce1 O2 71.40(15) 2_757 . ?
O1 Ce1 O2 73.38(15) . . ?
O2 Ce1 O2 80.3(2) 2_757 . ?
O4 Ce1 Cs4 144.38(11) . 2_757 ?
O4 Ce1 Cs4 45.10(11) 2_757 2_757 ?
O3 Ce1 Cs4 117.42(10) . 2_757 ?
O3 Ce1 Cs4 75.61(10) 2_757 2_757 ?
O1 Ce1 Cs4 38.88(10) 2_757 2_757 ?
O1 Ce1 Cs4 132.03(11) . 2_757 ?
O2 Ce1 Cs4 107.18(10) 2_757 2_757 ?
O2 Ce1 Cs4 59.62(10) . 2_757 ?
O4 Ce1 Cs4 45.10(11) . . ?
O4 Ce1 Cs4 144.38(11) 2_757 . ?
O3 Ce1 Cs4 75.61(10) . . ?
O3 Ce1 Cs4 117.42(10) 2_757 . ?
O1 Ce1 Cs4 132.03(11) 2_757 . ?
O1 Ce1 Cs4 38.88(10) . . ?
O2 Ce1 Cs4 59.62(10) 2_757 . ?
O2 Ce1 Cs4 107.18(10) . . ?
Cs4 Ce1 Cs4 164.177(17) 2_757 . ?
O106 Cs1 O23 83.29(13) . . ?
O106 Cs1 O22 72.42(13) . . ?
O23 Cs1 O22 65.51(11) . . ?
O106 Cs1 O12 154.35(13) . . ?
O23 Cs1 O12 115.07(11) . . ?
O22 Cs1 O12 130.44(11) . . ?
O106 Cs1 O108 122.95(15) . . ?
O23 Cs1 O108 105.28(11) . . ?
O22 Cs1 O108 61.94(12) . . ?
O12 Cs1 O108 71.46(12) . . ?
O106 Cs1 O37 128.33(14) . . ?
O23 Cs1 O37 48.72(11) . . ?
O22 Cs1 O37 98.04(11) . . ?
O12 Cs1 O37 66.38(11) . . ?
O108 Cs1 O37 91.69(12) . . ?
O106 Cs1 O31 58.31(13) . . ?
O23 Cs1 O31 114.84(11) . . ?
O22 Cs1 O31 129.59(11) . . ?
O12 Cs1 O31 96.59(11) . . ?
O108 Cs1 O31 139.27(11) . . ?
O37 Cs1 O31 119.72(11) . . ?
O106 Cs1 O8 118.39(13) . . ?
O23 Cs1 O8 50.97(11) . . ?
O22 Cs1 O8 53.38(11) . . ?
O12 Cs1 O8 87.21(11) . . ?
O108 Cs1 O8 55.65(11) . . ?
O37 Cs1 O8 48.90(11) . . ?
O31 Cs1 O8 164.99(11) . . ?
O106 Cs1 O7 104.35(13) . . ?
O23 Cs1 O7 142.15(11) . . ?
O22 Cs1 O7 152.32(11) . . ?
O12 Cs1 O7 50.10(10) . . ?
O108 Cs1 O7 101.21(11) . . ?
O37 Cs1 O7 104.60(10) . . ?
O31 Cs1 O7 49.01(11) . . ?
O8 Cs1 O7 137.26(10) . . ?
O106 Cs1 O28 84.19(14) . . ?
O23 Cs1 O28 136.63(11) . . ?
O22 Cs1 O28 71.11(11) . . ?
O12 Cs1 O28 92.58(11) . . ?
O108 Cs1 O28 50.73(12) . . ?
O37 Cs1 O28 142.02(11) . . ?
O31 Cs1 O28 92.77(11) . . ?
O8 Cs1 O28 101.59(10) . . ?
O7 Cs1 O28 81.22(10) . . ?
O106 Cs1 O33 75.53(13) . . ?
O23 Cs1 O33 158.33(11) . . ?
O22 Cs1 O33 111.18(11) . . ?
O12 Cs1 O33 83.87(10) . . ?
O108 Cs1 O33 90.30(11) . . ?
O37 Cs1 O33 147.73(11) . . ?
O31 Cs1 O33 49.17(11) . . ?
O8 Cs1 O33 145.84(11) . . ?
O7 Cs1 O33 43.64(10) . . ?
O28 Cs1 O33 46.25(10) . . ?
O106 Cs1 O35 117.46(13) . . ?
O23 Cs1 O35 158.18(11) . . ?
O22 Cs1 O35 112.33(11) . . ?
O12 Cs1 O35 48.22(11) . . ?
O108 Cs1 O35 58.85(11) . . ?
O37 Cs1 O35 113.11(11) . . ?
O31 Cs1 O35 83.80(10) . . ?
O8 Cs1 O35 109.18(10) . . ?
O7 Cs1 O35 43.64(10) . . ?
O28 Cs1 O35 47.11(10) . . ?
O33 Cs1 O35 43.45(10) . . ?
O107 Cs2 O8 60.76(13) . 6_576 ?
O107 Cs2 O19 96.60(14) . . ?
O8 Cs2 O19 140.45(12) 6_576 . ?
O107 Cs2 O7 95.27(13) . . ?
O8 Cs2 O7 112.06(11) 6_576 . ?
O19 Cs2 O7 101.31(11) . . ?
O107 Cs2 O23 144.22(13) . 4_646 ?
O8 Cs2 O23 120.68(11) 6_576 4_646 ?
O19 Cs2 O23 96.88(11) . 4_646 ?
O7 Cs2 O23 49.54(11) . 4_646 ?
O107 Cs2 O22 150.44(13) . 4_646 ?
O8 Cs2 O22 100.78(11) 6_576 4_646 ?
O19 Cs2 O22 83.83(11) . 4_646 ?
O7 Cs2 O22 113.70(11) . 4_646 ?
O23 Cs2 O22 64.17(11) 4_646 4_646 ?
O107 Cs2 O39 69.58(13) . . ?
O8 Cs2 O39 62.27(11) 6_576 . ?
O19 Cs2 O39 143.90(11) . . ?
O7 Cs2 O39 49.86(11) . . ?
O23 Cs2 O39 80.16(11) 4_646 . ?
O22 Cs2 O39 124.80(11) 4_646 . ?
O107 Cs2 O6 105.98(13) . . ?
O8 Cs2 O6 51.17(11) 6_576 . ?
O19 Cs2 O6 117.18(11) . . ?
O7 Cs2 O6 132.60(11) . . ?
O23 Cs2 O6 96.93(11) 4_646 . ?
O22 Cs2 O6 49.97(11) 4_646 . ?
O39 Cs2 O6 98.84(10) . . ?
O107 Cs2 O6 113.45(13) . 7_667 ?
O8 Cs2 O6 73.67(11) 6_576 7_667 ?
O19 Cs2 O6 144.62(11) . 7_667 ?
O7 Cs2 O6 59.37(11) . 7_667 ?
O23 Cs2 O6 47.76(10) 4_646 7_667 ?
O22 Cs2 O6 78.97(11) 4_646 7_667 ?
O39 Cs2 O6 46.34(10) . 7_667 ?
O6 Cs2 O6 73.29(12) . 7_667 ?
O107 Cs2 O102 71.41(12) . . ?
O8 Cs2 O102 46.75(10) 6_576 . ?
O19 Cs2 O102 97.17(11) . . ?
O7 Cs2 O102 158.40(10) . . ?
O23 Cs2 O102 138.85(10) 4_646 . ?
O22 Cs2 O102 79.20(10) 4_646 . ?
O39 Cs2 O102 108.67(10) . . ?
O6 Cs2 O102 42.66(10) . . ?
O6 Cs2 O102 109.49(10) 7_667 . ?
O107 Cs2 Mo7 75.59(11) . 6_576 ?
O8 Cs2 Mo7 24.94(8) 6_576 6_576 ?
O19 Cs2 Mo7 124.38(8) . 6_576 ?
O7 Cs2 Mo7 133.93(8) . 6_576 ?
O23 Cs2 Mo7 121.57(8) 4_646 6_576 ?
O22 Cs2 Mo7 79.85(8) 4_646 6_576 ?
O39 Cs2 Mo7 85.53(7) . 6_576 ?
O6 Cs2 Mo7 30.54(7) . 6_576 ?
O6 Cs2 Mo7 82.70(7) 7_667 6_576 ?
O102 Cs2 Mo7 27.61(7) . 6_576 ?
O107 Cs2 Mo11 126.08(11) . . ?
O8 Cs2 Mo11 79.25(8) 6_576 . ?
O19 Cs2 Mo11 92.38(8) . . ?
O7 Cs2 Mo11 134.65(8) . . ?
O23 Cs2 Mo11 86.23(8) 4_646 . ?
O22 Cs2 Mo11 25.00(8) 4_646 . ?
O39 Cs2 Mo11 123.01(8) . . ?
O6 Cs2 Mo11 28.64(7) . . ?
O6 Cs2 Mo11 84.89(7) 7_667 . ?
O102 Cs2 Mo11 54.72(7) . . ?
Mo7 Cs2 Mo11 56.167(12) 6_576 . ?
O9 Cs3 O105 101.65(13) 5_767 . ?
O9 Cs3 O10 146.41(11) 5_767 . ?
O105 Cs3 O10 69.65(13) . . ?
O9 Cs3 O11 59.72(11) 5_767 5_767 ?
O105 Cs3 O11 161.29(13) . 5_767 ?
O10 Cs3 O11 124.28(11) . 5_767 ?
O9 Cs3 O26 141.96(11) 5_767 . ?
O105 Cs3 O26 64.18(13) . . ?
O10 Cs3 O26 65.05(11) . . ?
O11 Cs3 O26 131.04(11) 5_767 . ?
O9 Cs3 O20 103.50(11) 5_767 . ?
O105 Cs3 O20 91.78(13) . . ?
O10 Cs3 O20 46.71(11) . . ?
O11 Cs3 O20 91.20(11) 5_767 . ?
O26 Cs3 O20 111.69(11) . . ?
O9 Cs3 O20 48.07(11) 5_767 5_767 ?
O105 Cs3 O20 68.83(13) . 5_767 ?
O10 Cs3 O20 100.33(11) . 5_767 ?
O11 Cs3 O20 94.85(11) 5_767 5_767 ?
O26 Cs3 O20 132.98(10) . 5_767 ?
O20 Cs3 O20 70.64(12) . 5_767 ?
O9 Cs3 O34 49.21(11) 5_767 5_767 ?
O105 Cs3 O34 113.60(13) . 5_767 ?
O10 Cs3 O34 103.06(11) . 5_767 ?
O11 Cs3 O34 54.11(11) 5_767 5_767 ?
O26 Cs3 O34 168.09(11) . 5_767 ?
O20 Cs3 O34 56.41(11) . 5_767 ?
O20 Cs3 O34 46.97(11) 5_767 5_767 ?
O9 Cs3 O109 122.90(14) 5_767 5_766 ?
O105 Cs3 O109 125.51(15) . 5_766 ?
O10 Cs3 O109 85.11(14) . 5_766 ?
O11 Cs3 O109 71.25(14) 5_767 5_766 ?
O26 Cs3 O109 61.42(13) . 5_766 ?
O20 Cs3 O109 104.99(14) . 5_766 ?
O20 Cs3 O109 165.58(13) 5_767 5_766 ?
O34 Cs3 O109 118.91(13) 5_767 5_766 ?
O9 Cs3 O14 128.58(11) 5_767 5_777 ?
O105 Cs3 O14 114.32(13) . 5_777 ?
O10 Cs3 O14 44.82(10) . 5_777 ?
O11 Cs3 O14 79.90(10) 5_767 5_777 ?
O26 Cs3 O14 88.20(11) . 5_777 ?
O20 Cs3 O14 43.22(10) . 5_777 ?
O20 Cs3 O14 113.06(10) 5_767 5_777 ?
O34 Cs3 O14 82.20(10) 5_767 5_777 ?
O109 Cs3 O14 61.82(13) 5_766 5_777 ?
O9 Cs3 O34 101.83(11) 5_767 . ?
O105 Cs3 O34 47.10(13) . . ?
O10 Cs3 O34 47.84(11) . . ?
O11 Cs3 O34 130.23(11) 5_767 . ?
O26 Cs3 O34 93.08(10) . . ?
O20 Cs3 O34 45.37(10) . . ?
O20 Cs3 O34 53.78(10) 5_767 . ?
O34 Cs3 O34 78.35(12) 5_767 . ?
O109 Cs3 O34 132.94(14) 5_766 . ?
O14 Cs3 O34 79.90(9) 5_777 . ?
O9 Cs3 Mo8 27.66(8) 5_767 5_767 ?
O105 Cs3 Mo8 99.35(11) . 5_767 ?
O10 Cs3 Mo8 119.50(8) . 5_767 ?
O11 Cs3 Mo8 63.54(8) 5_767 5_767 ?
O26 Cs3 Mo8 161.26(8) . 5_767 ?
O20 Cs3 Mo8 76.02(8) . 5_767 ?
O20 Cs3 Mo8 31.44(7) 5_767 5_767 ?
O34 Cs3 Mo8 25.64(7) 5_767 5_767 ?
O109 Cs3 Mo8 134.78(11) 5_766 5_767 ?
O14 Cs3 Mo8 107.66(7) 5_777 5_767 ?
O34 Cs3 Mo8 80.35(7) . 5_767 ?
O1 Cs4 O105 118.98(15) . . ?
O1 Cs4 O10 107.18(11) . . ?
O105 Cs4 O10 71.86(15) . . ?
O1 Cs4 O38 72.30(12) . . ?
O105 Cs4 O38 166.50(14) . . ?
O10 Cs4 O38 113.38(12) . . ?
O1 Cs4 O26 170.70(12) . . ?
O105 Cs4 O26 67.51(14) . . ?
O10 Cs4 O26 67.55(11) . . ?
O38 Cs4 O26 102.31(11) . . ?
O1 Cs4 O36 124.79(11) . . ?
O105 Cs4 O36 115.37(14) . . ?
O10 Cs4 O36 97.73(11) . . ?
O38 Cs4 O36 52.57(11) . . ?
O26 Cs4 O36 50.78(11) . . ?
O1 Cs4 O4 58.36(11) . . ?
O105 Cs4 O4 90.91(14) . . ?
O10 Cs4 O4 49.28(11) . . ?
O38 Cs4 O4 101.87(12) . . ?
O26 Cs4 O4 116.83(11) . . ?
O36 Cs4 O4 130.26(11) . . ?
O1 Cs4 O16 49.19(11) . . ?
O105 Cs4 O16 120.03(15) . . ?
O10 Cs4 O16 156.05(11) . . ?
O38 Cs4 O16 60.36(11) . . ?
O26 Cs4 O16 135.12(11) . . ?
O36 Cs4 O16 95.08(10) . . ?
O4 Cs4 O16 107.51(10) . . ?
O1 Cs4 O30 98.56(11) . . ?
O105 Cs4 O30 119.47(13) . . ?
O10 Cs4 O30 141.41(11) . . ?
O38 Cs4 O30 48.42(11) . . ?
O26 Cs4 O30 82.65(10) . . ?
O36 Cs4 O30 43.69(10) . . ?
O4 Cs4 O30 149.13(10) . . ?
O16 Cs4 O30 54.31(10) . . ?
O1 Cs4 O21 137.39(10) . . ?
O105 Cs4 O21 82.47(13) . . ?
O10 Cs4 O21 114.72(10) . . ?
O38 Cs4 O21 84.06(11) . . ?
O26 Cs4 O21 47.17(10) . . ?
O36 Cs4 O21 43.39(10) . . ?
O4 Cs4 O21 164.00(10) . . ?
O16 Cs4 O21 88.37(10) . . ?
O30 Cs4 O21 41.83(9) . . ?
O1 Cs4 O36 87.42(10) . 5_777 ?
O105 Cs4 O36 116.96(14) . 5_777 ?
O10 Cs4 O36 45.18(11) . 5_777 ?
O38 Cs4 O36 68.77(11) . 5_777 ?
O26 Cs4 O36 83.52(11) . 5_777 ?
O36 Cs4 O36 76.45(11) . 5_777 ?
O4 Cs4 O36 53.83(10) . 5_777 ?
O16 Cs4 O36 119.91(10) . 5_777 ?
O30 Cs4 O36 109.87(10) . 5_777 ?
O21 Cs4 O36 116.74(9) . 5_777 ?
O1 Cs4 O19 100.42(10) . . ?
O105 Cs4 O19 81.27(14) . . ?
O10 Cs4 O19 148.25(10) . . ?
O38 Cs4 O19 89.57(11) . . ?
O26 Cs4 O19 86.92(10) . . ?
O36 Cs4 O19 78.51(10) . . ?
O4 Cs4 O19 150.00(10) . . ?
O16 Cs4 O19 54.58(10) . . ?
O30 Cs4 O19 44.37(10) . . ?
O21 Cs4 O19 43.26(9) . . ?
O36 Cs4 O19 153.68(10) 5_777 . ?
O108 Cs5 O16 165.44(14) 4_656 . ?
O108 Cs5 O101 77.72(15) 4_656 7_667 ?
O16 Cs5 O101 88.21(14) . 7_667 ?
O108 Cs5 O107 104.92(14) 4_656 . ?
O16 Cs5 O107 85.53(13) . . ?
O101 Cs5 O107 121.37(15) 7_667 . ?
O108 Cs5 O35 65.06(12) 4_656 4_656 ?
O16 Cs5 O35 118.94(11) . 4_656 ?
O101 Cs5 O35 114.42(14) 7_667 4_656 ?
O107 Cs5 O35 119.37(13) . 4_656 ?
O108 Cs5 O103 102.07(13) 4_656 . ?
O16 Cs5 O103 89.76(12) . . ?
O101 Cs5 O103 159.37(13) 7_667 . ?
O107 Cs5 O103 78.89(13) . . ?
O35 Cs5 O103 49.88(11) 4_656 . ?
O108 Cs5 O14 84.67(12) 4_656 . ?
O16 Cs5 O14 88.73(12) . . ?
O101 Cs5 O14 77.79(13) 7_667 . ?
O107 Cs5 O14 159.71(13) . . ?
O35 Cs5 O14 48.19(11) 4_656 . ?
O103 Cs5 O14 81.64(11) . . ?
O108 Cs5 O30 121.72(12) 4_656 . ?
O16 Cs5 O30 60.81(11) . . ?
O101 Cs5 O30 114.08(13) 7_667 . ?
O107 Cs5 O30 112.84(13) . . ?
O35 Cs5 O30 58.16(11) 4_656 . ?
O103 Cs5 O30 48.21(11) . . ?
O14 Cs5 O30 48.12(11) . . ?
O108 Cs5 O104 59.78(13) 4_656 . ?
O16 Cs5 O104 132.92(12) . . ?
O101 Cs5 O104 121.28(13) 7_667 . ?
O107 Cs5 O104 48.46(13) . . ?
O35 Cs5 O104 83.70(11) 4_656 . ?
O103 Cs5 O104 74.02(11) . . ?
O14 Cs5 O104 130.14(11) . . ?
O30 Cs5 O104 122.07(11) . . ?
O108 Cs5 O100 95.32(13) 4_656 7_667 ?
O16 Cs5 O100 76.92(11) . 7_667 ?
O101 Cs5 O100 45.07(14) 7_667 7_667 ?
O107 Cs5 O100 76.89(13) . 7_667 ?
O35 Cs5 O100 156.40(12) 4_656 7_667 ?
O103 Cs5 O100 153.11(12) . 7_667 ?
O14 Cs5 O100 120.66(11) . 7_667 ?
O30 Cs5 O100 134.70(11) . 7_667 ?
O104 Cs5 O100 97.97(11) . 7_667 ?
O108 Cs5 Mo5 75.97(10) 4_656 . ?
O16 Cs5 Mo5 114.26(9) . . ?
O101 Cs5 Mo5 141.38(11) 7_667 . ?
O107 Cs5 Mo5 92.61(10) . . ?
O35 Cs5 Mo5 27.51(8) 4_656 . ?
O103 Cs5 Mo5 27.12(8) . . ?
O14 Cs5 Mo5 72.08(8) . . ?
O30 Cs5 Mo5 60.05(8) . . ?
O104 Cs5 Mo5 66.44(8) . . ?
O100 Cs5 Mo5 164.34(8) 7_667 . ?
O108 Cs5 Mo4 108.48(9) 4_656 . ?
O16 Cs5 Mo4 66.91(8) . . ?
O101 Cs5 Mo4 88.54(10) 7_667 . ?
O107 Cs5 Mo4 139.19(10) . . ?
O35 Cs5 Mo4 58.56(8) 4_656 . ?
O103 Cs5 Mo4 71.83(8) . . ?
O14 Cs5 Mo4 24.45(8) . . ?
O30 Cs5 Mo4 27.40(7) . . ?
O104 Cs5 Mo4 140.12(8) . . ?
O100 Cs5 Mo4 121.70(8) 7_667 . ?
Mo5 Cs5 Mo4 73.779(13) . . ?
O31 Mo1 O39 102.5(2) . . ?
O31 Mo1 O13 102.8(2) . . ?
O39 Mo1 O13 92.28(19) . . ?
O31 Mo1 O7 101.5(2) . . ?
O39 Mo1 O7 91.94(19) . . ?
O13 Mo1 O7 153.80(19) . . ?
O31 Mo1 O33 99.1(2) . . ?
O39 Mo1 O33 158.30(19) . . ?
O13 Mo1 O33 85.00(18) . . ?
O7 Mo1 O33 81.61(18) . . ?
O31 Mo1 O18 175.08(18) . 4_646 ?
O39 Mo1 O18 74.85(17) . 4_646 ?
O13 Mo1 O18 73.33(16) . 4_646 ?
O7 Mo1 O18 82.88(16) . 4_646 ?
O33 Mo1 O18 83.77(16) . 4_646 ?
O31 Mo1 Cs1 55.20(15) . . ?
O39 Mo1 Cs1 131.23(13) . . ?
O13 Mo1 Cs1 132.13(13) . . ?
O7 Mo1 Cs1 58.19(13) . . ?
O33 Mo1 Cs1 61.69(12) . . ?
O18 Mo1 Cs1 129.64(9) 4_646 . ?
O31 Mo1 Cs2 78.59(16) . . ?
O39 Mo1 Cs2 54.10(13) . . ?
O13 Mo1 Cs2 144.97(14) . . ?
O7 Mo1 Cs2 50.87(13) . . ?
O33 Mo1 Cs2 129.76(12) . . ?
O18 Mo1 Cs2 102.75(10) 4_646 . ?
Cs1 Mo1 Cs2 77.833(13) . . ?
O11 Mo2 O3 106.5(2) . . ?
O11 Mo2 O17 103.1(2) . . ?
O3 Mo2 O17 95.79(19) . . ?
O11 Mo2 O9 100.1(2) . 2_757 ?
O3 Mo2 O9 87.28(19) . 2_757 ?
O17 Mo2 O9 154.57(18) . 2_757 ?
O11 Mo2 O13 97.4(2) . 7_667 ?
O3 Mo2 O13 155.31(19) . 7_667 ?
O17 Mo2 O13 84.64(18) . 7_667 ?
O9 Mo2 O13 82.32(18) 2_757 7_667 ?
O11 Mo2 O18 168.25(19) . 6_576 ?
O3 Mo2 O18 85.08(17) . 6_576 ?
O17 Mo2 O18 73.15(16) . 6_576 ?
O9 Mo2 O18 82.01(16) 2_757 6_576 ?
O13 Mo2 O18 71.37(15) 7_667 6_576 ?
O11 Mo2 Cs3 67.82(16) . 6_566 ?
O3 Mo2 Cs3 119.78(14) . 6_566 ?
O17 Mo2 Cs3 144.43(13) . 6_566 ?
O9 Mo2 Cs3 41.06(12) 2_757 6_566 ?
O13 Mo2 Cs3 63.65(13) 7_667 6_566 ?
O18 Mo2 Cs3 108.44(10) 6_576 6_566 ?
O26 Mo3 O2 103.5(2) . 6_575 ?
O26 Mo3 O36 102.8(2) . . ?
O2 Mo3 O36 100.70(19) 6_575 . ?
O26 Mo3 O27 97.5(2) . . ?
O2 Mo3 O27 90.34(18) 6_575 . ?
O36 Mo3 O27 153.73(18) . . ?
O26 Mo3 O21 93.72(19) . . ?
O2 Mo3 O21 161.42(18) 6_575 . ?
O36 Mo3 O21 81.80(18) . . ?
O27 Mo3 O21 80.48(17) . . ?
O26 Mo3 O29 168.50(19) . . ?
O2 Mo3 O29 82.17(17) 6_575 . ?
O36 Mo3 O29 85.64(17) . . ?
O27 Mo3 O29 72.22(16) . . ?
O21 Mo3 O29 79.66(15) . . ?
O26 Mo3 Cs4 52.76(15) . . ?
O2 Mo3 Cs4 128.83(14) 6_575 . ?
O36 Mo3 Cs4 55.05(14) . . ?
O27 Mo3 Cs4 132.44(12) . . ?
O21 Mo3 Cs4 67.64(12) . . ?
O29 Mo3 Cs4 130.82(10) . . ?
O38 Mo4 O14 102.3(2) . . ?
O38 Mo4 O10 101.8(2) . 5_777 ?
O14 Mo4 O10 92.61(19) . 5_777 ?
O38 Mo4 O30 99.3(2) . . ?
O14 Mo4 O30 89.12(19) . . ?
O10 Mo4 O30 157.87(19) 5_777 . ?
O38 Mo4 O36 99.5(2) . . ?
O14 Mo4 O36 157.39(18) . . ?
O10 Mo4 O36 88.94(18) 5_777 . ?
O30 Mo4 O36 81.27(18) . . ?
O38 Mo4 O5 176.5(2) . . ?
O14 Mo4 O5 76.63(16) . . ?
O10 Mo4 O5 75.00(17) 5_777 . ?
O30 Mo4 O5 83.98(16) . . ?
O36 Mo4 O5 82.02(16) . . ?
O38 Mo4 Cs4 50.97(16) . . ?
O14 Mo4 Cs4 136.75(13) . . ?
O10 Mo4 Cs4 122.98(14) 5_777 . ?
O30 Mo4 Cs4 67.27(13) . . ?
O36 Mo4 Cs4 56.99(13) . . ?
O5 Mo4 Cs4 131.93(10) . . ?
O38 Mo4 Cs3 75.05(16) . 5_777 ?
O14 Mo4 Cs3 63.16(13) . 5_777 ?
O10 Mo4 Cs3 46.01(13) 5_777 5_777 ?
O30 Mo4 Cs3 148.93(13) . 5_777 ?
O36 Mo4 Cs3 129.64(13) . 5_777 ?
O5 Mo4 Cs3 101.58(10) . 5_777 ?
Cs4 Mo4 Cs3 123.127(17) . 5_777 ?
O38 Mo4 Cs5 82.96(16) . . ?
O14 Mo4 Cs5 46.53(13) . . ?
O10 Mo4 Cs5 138.27(14) 5_777 . ?
O30 Mo4 Cs5 51.06(13) . . ?
O36 Mo4 Cs5 131.64(13) . . ?
O5 Mo4 Cs5 98.42(10) . . ?
Cs4 Mo4 Cs5 92.467(14) . . ?
Cs3 Mo4 Cs5 97.912(15) 5_777 . ?
O38 Mo4 Cs4 81.26(16) . 5_777 ?
O14 Mo4 Cs4 129.57(13) . 5_777 ?
O10 Mo4 Cs4 39.09(14) 5_777 5_777 ?
O30 Mo4 Cs4 140.61(13) . 5_777 ?
O36 Mo4 Cs4 60.06(13) . 5_777 ?
O5 Mo4 Cs4 96.88(10) . 5_777 ?
Cs4 Mo4 Cs4 84.251(14) . 5_777 ?
Cs3 Mo4 Cs4 69.694(13) 5_777 5_777 ?
Cs5 Mo4 Cs4 162.024(16) . 5_777 ?
O12 Mo5 O103 102.5(2) 4_656 . ?
O12 Mo5 O35 101.7(2) 4_656 4_656 ?
O103 Mo5 O35 92.27(19) . 4_656 ?
O12 Mo5 O23 100.8(2) 4_656 . ?
O103 Mo5 O23 89.68(19) . . ?
O35 Mo5 O23 156.44(18) 4_656 . ?
O12 Mo5 O7 98.7(2) 4_656 4_656 ?
O103 Mo5 O7 158.86(18) . 4_656 ?
O35 Mo5 O7 84.14(19) 4_656 4_656 ?
O23 Mo5 O7 85.62(18) . 4_656 ?
O12 Mo5 O15 173.62(18) 4_656 . ?
O103 Mo5 O15 75.39(17) . . ?
O35 Mo5 O15 84.45(17) 4_656 . ?
O23 Mo5 O15 73.34(16) . . ?
O7 Mo5 O15 83.51(16) 4_656 . ?
O12 Mo5 Cs1 53.10(15) 4_656 4_656 ?
O103 Mo5 Cs1 136.89(13) . 4_656 ?
O35 Mo5 Cs1 64.58(14) 4_656 4_656 ?
O23 Mo5 Cs1 126.32(13) . 4_656 ?
O7 Mo5 Cs1 59.30(12) 4_656 4_656 ?
O15 Mo5 Cs1 132.36(10) . 4_656 ?
O12 Mo5 Cs5 81.06(15) 4_656 . ?
O103 Mo5 Cs5 51.74(13) . . ?
O35 Mo5 Cs5 51.62(14) 4_656 . ?
O23 Mo5 Cs5 140.07(13) . . ?
O7 Mo5 Cs5 133.94(13) 4_656 . ?
O15 Mo5 Cs5 101.78(10) . . ?
Cs1 Mo5 Cs5 86.907(13) 4_656 . ?
O12 Mo5 Cs2 76.02(15) 4_656 4_656 ?
O103 Mo5 Cs2 136.49(14) . 4_656 ?
O35 Mo5 Cs2 131.02(14) 4_656 4_656 ?
O23 Mo5 Cs2 49.48(13) . 4_656 ?
O7 Mo5 Cs2 49.15(12) 4_656 4_656 ?
O15 Mo5 Cs2 101.29(10) . 4_656 ?
Cs1 Mo5 Cs2 77.294(13) 4_656 4_656 ?
Cs5 Mo5 Cs2 156.924(16) . 4_656 ?
O12 Mo5 Cs1 77.85(15) 4_656 . ?
O103 Mo5 Cs1 61.30(13) . . ?
O35 Mo5 Cs1 152.21(14) 4_656 . ?
O23 Mo5 Cs1 42.05(13) . . ?
O7 Mo5 Cs1 123.57(13) 4_656 . ?
O15 Mo5 Cs1 95.94(10) . . ?
Cs1 Mo5 Cs1 128.444(13) 4_656 . ?
Cs5 Mo5 Cs1 101.592(14) . . ?
Cs2 Mo5 Cs1 76.286(13) 4_656 . ?
O16 Mo6 O1 102.2(2) . . ?
O16 Mo6 O27 103.0(2) . 6_576 ?
O1 Mo6 O27 97.19(19) . 6_576 ?
O16 Mo6 O24 97.3(2) . . ?
O1 Mo6 O24 89.00(19) . . ?
O27 Mo6 O24 156.96(18) 6_576 . ?
O16 Mo6 O102 96.77(19) . . ?
O1 Mo6 O102 158.64(19) . . ?
O27 Mo6 O102 88.03(18) 6_576 . ?
O24 Mo6 O102 78.77(18) . . ?
O16 Mo6 O29 176.29(19) . 6_576 ?
O1 Mo6 O29 81.02(17) . 6_576 ?
O27 Mo6 O29 74.55(17) 6_576 6_576 ?
O24 Mo6 O29 84.61(16) . 6_576 ?
O102 Mo6 O29 80.45(16) . 6_576 ?
O16 Mo6 Cs4 61.19(15) . . ?
O1 Mo6 Cs4 47.70(13) . . ?
O27 Mo6 Cs4 127.37(13) 6_576 . ?
O24 Mo6 Cs4 72.38(12) . . ?
O102 Mo6 Cs4 140.11(12) . . ?
O29 Mo6 Cs4 122.50(11) 6_576 . ?
O16 Mo6 Cs5 30.31(15) . . ?
O1 Mo6 Cs5 120.39(14) . . ?
O27 Mo6 Cs5 76.77(13) 6_576 . ?
O24 Mo6 Cs5 118.94(13) . . ?
O102 Mo6 Cs5 80.96(12) . . ?
O29 Mo6 Cs5 146.14(11) 6_576 . ?
Cs4 Mo6 Cs5 89.371(13) . . ?
O8 Mo7 O102 104.1(2) . 6_575 ?
O8 Mo7 O37 99.6(2) . . ?
O102 Mo7 O37 94.40(19) 6_575 . ?
O8 Mo7 O23 100.37(19) . . ?
O102 Mo7 O23 155.01(19) 6_575 . ?
O37 Mo7 O23 86.37(19) . . ?
O8 Mo7 O6 99.09(19) . 6_575 ?
O102 Mo7 O6 85.71(19) 6_575 6_575 ?
O37 Mo7 O6 160.66(18) . 6_575 ?
O23 Mo7 O6 85.53(18) . 6_575 ?
O8 Mo7 O15 170.50(17) . . ?
O102 Mo7 O15 83.94(17) 6_575 . ?
O37 Mo7 O15 74.41(16) . . ?
O23 Mo7 O15 72.18(16) . . ?
O6 Mo7 O15 86.39(16) 6_575 . ?
O8 Mo7 Cs1 61.87(14) . . ?
O102 Mo7 Cs1 143.93(14) 6_575 . ?
O37 Mo7 Cs1 59.15(13) . . ?
O23 Mo7 Cs1 55.21(12) . . ?
O6 Mo7 Cs1 127.64(13) 6_575 . ?
O15 Mo7 Cs1 108.65(10) . . ?
O8 Mo7 Cs2 51.52(14) . 6_575 ?
O102 Mo7 Cs2 70.84(13) 6_575 6_575 ?
O37 Mo7 Cs2 139.25(14) . 6_575 ?
O23 Mo7 Cs2 122.94(13) . 6_575 ?
O6 Mo7 Cs2 58.74(12) 6_575 6_575 ?
O15 Mo7 Cs2 137.42(10) . 6_575 ?
Cs1 Mo7 Cs2 111.930(16) . 6_575 ?
O8 Mo7 Cs2 83.76(15) . 4_656 ?
O102 Mo7 Cs2 135.77(14) 6_575 4_656 ?
O37 Mo7 Cs2 127.68(14) . 4_656 ?
O23 Mo7 Cs2 42.42(13) . 4_656 ?
O6 Mo7 Cs2 50.12(12) 6_575 4_656 ?
O15 Mo7 Cs2 94.01(10) . 4_656 ?
Cs1 Mo7 Cs2 78.368(12) . 4_656 ?
Cs2 Mo7 Cs2 82.141(13) 6_575 4_656 ?
O34 Mo8 O4 105.5(2) . . ?
O34 Mo8 O9 102.8(2) . . ?
O4 Mo8 O9 96.9(2) . . ?
O34 Mo8 O10 98.8(2) . . ?
O4 Mo8 O10 87.86(19) . . ?
O9 Mo8 O10 155.67(18) . . ?
O34 Mo8 O20 95.4(2) . . ?
O4 Mo8 O20 157.06(19) . . ?
O9 Mo8 O20 87.44(19) . . ?
O10 Mo8 O20 79.52(18) . . ?
O34 Mo8 O5 165.07(18) . 5_777 ?
O4 Mo8 O5 86.16(17) . 5_777 ?
O9 Mo8 O5 84.59(17) . 5_777 ?
O10 Mo8 O5 71.88(16) . 5_777 ?
O20 Mo8 O5 71.78(16) . 5_777 ?
O34 Mo8 Cs3 63.37(16) . 5_767 ?
O4 Mo8 Cs3 136.40(14) . 5_767 ?
O9 Mo8 Cs3 51.20(14) . 5_767 ?
O10 Mo8 Cs3 134.08(12) . 5_767 ?
O20 Mo8 Cs3 62.11(13) . 5_767 ?
O5 Mo8 Cs3 114.43(10) 5_777 5_767 ?
O34 Mo8 Cs4 74.18(16) . . ?
O4 Mo8 Cs4 54.46(14) . . ?
O9 Mo8 Cs4 147.09(14) . . ?
O10 Mo8 Cs4 50.96(12) . . ?
O20 Mo8 Cs4 125.36(13) . . ?
O5 Mo8 Cs4 106.60(10) 5_777 . ?
Cs3 Mo8 Cs4 137.547(18) 5_767 . ?
O34 Mo8 Cs3 64.23(16) . . ?
O4 Mo8 Cs3 126.75(14) . . ?
O9 Mo8 Cs3 136.06(14) . . ?
O10 Mo8 Cs3 47.52(12) . . ?
O20 Mo8 Cs3 54.92(13) . . ?
O5 Mo8 Cs3 101.40(10) 5_777 . ?
Cs3 Mo8 Cs3 88.174(14) 5_767 . ?
Cs4 Mo8 Cs3 73.176(14) . . ?
O19 Mo9 O21 104.5(2) . . ?
O19 Mo9 O30 102.7(2) . . ?
O21 Mo9 O30 90.89(19) . . ?
O19 Mo9 O37 100.3(2) . . ?
O21 Mo9 O37 92.00(19) . . ?
O30 Mo9 O37 155.32(19) . . ?
O19 Mo9 O103 98.79(19) . . ?
O21 Mo9 O103 156.60(18) . . ?
O30 Mo9 O103 85.90(18) . . ?
O37 Mo9 O103 81.78(18) . . ?
O19 Mo9 O15 168.60(18) . . ?
O21 Mo9 O15 85.14(17) . . ?
O30 Mo9 O15 82.89(17) . . ?
O37 Mo9 O15 72.95(16) . . ?
O103 Mo9 O15 71.47(16) . . ?
O19 Mo9 Cs4 64.42(15) . . ?
O21 Mo9 Cs4 61.63(14) . . ?
O30 Mo9 Cs4 59.07(14) . . ?
O37 Mo9 Cs4 141.68(14) . . ?
O103 Mo9 Cs4 133.22(12) . . ?
O15 Mo9 Cs4 126.52(10) . . ?
O19 Mo9 Cs5 82.33(15) . . ?
O21 Mo9 Cs5 138.97(14) . . ?
O30 Mo9 Cs5 48.61(13) . . ?
O37 Mo9 Cs5 127.15(13) . . ?
O103 Mo9 Cs5 46.21(12) . . ?
O15 Mo9 Cs5 94.40(10) . . ?
Cs4 Mo9 Cs5 87.270(13) . . ?
O28 Mo10 O33 103.1(2) 4_656 4_656 ?
O28 Mo10 O20 103.7(2) 4_656 5_777 ?
O33 Mo10 O20 97.0(2) 4_656 5_777 ?
O28 Mo10 O35 100.6(2) 4_656 4_656 ?
O33 Mo10 O35 87.14(19) 4_656 4_656 ?
O20 Mo10 O35 153.71(19) 5_777 4_656 ?
O28 Mo10 O14 98.7(2) 4_656 . ?
O33 Mo10 O14 156.78(18) 4_656 . ?
O20 Mo10 O14 85.23(19) 5_777 . ?
O35 Mo10 O14 81.23(18) 4_656 . ?
O28 Mo10 O5 170.15(19) 4_656 . ?
O33 Mo10 O5 86.65(17) 4_656 . ?
O20 Mo10 O5 73.57(16) 5_777 . ?
O35 Mo10 O5 80.80(16) 4_656 . ?
O14 Mo10 O5 71.74(15) . . ?
O28 Mo10 Cs1 59.21(16) 4_656 4_656 ?
O33 Mo10 Cs1 59.67(14) 4_656 4_656 ?
O20 Mo10 Cs1 141.73(15) 5_777 4_656 ?
O35 Mo10 Cs1 61.53(13) 4_656 4_656 ?
O14 Mo10 Cs1 128.66(12) . 4_656 ?
O5 Mo10 Cs1 128.64(10) . 4_656 ?
O28 Mo10 Cs5 78.74(16) 4_656 . ?
O33 Mo10 Cs5 130.83(14) 4_656 . ?
O20 Mo10 Cs5 130.89(14) 5_777 . ?
O35 Mo10 Cs5 45.49(13) 4_656 . ?
O14 Mo10 Cs5 46.76(12) . . ?
O5 Mo10 Cs5 95.82(9) . . ?
Cs1 Mo10 Cs5 82.227(13) 4_656 . ?
O22 Mo11 O24 102.5(2) 4_646 . ?
O22 Mo11 O6 101.5(2) 4_646 . ?
O24 Mo11 O6 89.90(19) . . ?
O22 Mo11 O17 99.9(2) 4_646 . ?
O24 Mo11 O17 93.17(19) . . ?
O6 Mo11 O17 157.14(18) . . ?
O22 Mo11 O39 101.4(2) 4_646 7_667 ?
O24 Mo11 O39 156.17(18) . 7_667 ?
O6 Mo11 O39 84.94(18) . 7_667 ?
O17 Mo11 O39 83.14(18) . 7_667 ?
O22 Mo11 O18 171.75(18) 4_646 6_576 ?
O24 Mo11 O18 82.86(17) . 6_576 ?
O6 Mo11 O18 84.66(16) . 6_576 ?
O17 Mo11 O18 73.27(16) . 6_576 ?
O39 Mo11 O18 73.52(16) 7_667 6_576 ?
O22 Mo11 Cs2 53.96(15) 4_646 . ?
O24 Mo11 Cs2 72.91(14) . . ?
O6 Mo11 Cs2 57.71(13) . . ?
O17 Mo11 Cs2 144.40(13) . . ?
O39 Mo11 Cs2 122.23(12) 7_667 . ?
O18 Mo11 Cs2 134.21(10) 6_576 . ?
O22 Mo11 Cs2 87.80(15) 4_646 7_667 ?
O24 Mo11 Cs2 137.18(14) . 7_667 ?
O6 Mo11 Cs2 47.29(13) . 7_667 ?
O17 Mo11 Cs2 126.28(13) . 7_667 ?
O39 Mo11 Cs2 43.48(12) 7_667 7_667 ?
O18 Mo11 Cs2 92.53(10) 6_576 7_667 ?
Cs2 Mo11 Cs2 80.802(13) . 7_667 ?
Mo6 O1 Ce1 139.7(2) . . ?
Mo6 O1 Cs4 106.43(17) . . ?
Ce1 O1 Cs4 112.08(15) . . ?
Mo3 O2 Ce1 138.7(2) 6_576 . ?
Mo2 O3 Ce1 162.1(2) . . ?
Mo8 O4 Ce1 150.5(2) . . ?
Mo8 O4 Cs4 99.18(17) . . ?
Ce1 O4 Cs4 104.94(15) . . ?
P1 O5 Mo4 127.0(2) . . ?
P1 O5 Mo8 123.6(2) . 5_777 ?
Mo4 O5 Mo8 90.41(14) . 5_777 ?
P1 O5 Mo10 126.3(2) . . ?
Mo4 O5 Mo10 88.39(13) . . ?
Mo8 O5 Mo10 89.61(13) 5_777 . ?
Mo11 O6 Mo7 144.6(2) . 6_576 ?
Mo11 O6 Cs2 93.65(15) . . ?
Mo7 O6 Cs2 90.72(14) 6_576 . ?
Mo11 O6 Cs2 108.77(17) . 7_667 ?
Mo7 O6 Cs2 103.51(16) 6_576 7_667 ?
Cs2 O6 Cs2 106.71(11) . 7_667 ?
Mo1 O7 Mo5 154.7(2) . 4_646 ?
Mo1 O7 Cs2 101.37(17) . . ?
Mo5 O7 Cs2 102.49(16) 4_646 . ?
Mo1 O7 Cs1 93.48(15) . . ?
Mo5 O7 Cs1 90.57(15) 4_646 . ?
Cs2 O7 Cs1 99.72(11) . . ?
Mo7 O8 Cs2 103.54(18) . 6_575 ?
Mo7 O8 Cs1 91.92(16) . . ?
Cs2 O8 Cs1 158.56(15) 6_575 . ?
Mo8 O9 Mo2 143.6(2) . 2_757 ?
Mo8 O9 Cs3 101.13(17) . 5_767 ?
Mo2 O9 Cs3 114.03(17) 2_757 5_767 ?
Mo4 O10 Mo8 122.7(2) 5_777 . ?
Mo4 O10 Cs4 118.86(19) 5_777 . ?
Mo8 O10 Cs4 98.32(15) . . ?
Mo4 O10 Cs3 109.03(17) 5_777 . ?
Mo8 O10 Cs3 103.95(16) . . ?
Cs4 O10 Cs3 101.12(12) . . ?
Mo2 O11 Cs3 164.9(2) . 5_767 ?
Mo5 O12 Cs1 101.79(18) 4_646 . ?
Mo1 O13 Mo2 125.5(2) . 7_667 ?
Mo4 O14 Mo10 122.5(2) . . ?
Mo4 O14 Cs5 109.02(18) . . ?
Mo10 O14 Cs5 105.58(16) . . ?
Mo4 O14 Cs3 90.63(15) . 5_777 ?
Mo10 O14 Cs3 100.09(15) . 5_777 ?
Cs5 O14 Cs3 130.59(13) . 5_777 ?
P1 O15 Mo5 127.6(2) . . ?
P1 O15 Mo7 123.9(2) . . ?
Mo5 O15 Mo7 90.73(14) . . ?
P1 O15 Mo9 124.1(2) . . ?
Mo5 O15 Mo9 90.18(14) . . ?
Mo7 O15 Mo9 89.15(14) . . ?
Mo6 O16 Cs5 133.2(2) . . ?
Mo6 O16 Cs4 93.02(17) . . ?
Cs5 O16 Cs4 129.13(14) . . ?
Mo2 O17 Mo11 125.0(2) . . ?
P1 O18 Mo11 126.0(2) . 6_575 ?
P1 O18 Mo2 125.8(2) . 6_575 ?
Mo11 O18 Mo2 88.20(13) 6_575 6_575 ?
P1 O18 Mo1 127.4(2) . 4_656 ?
Mo11 O18 Mo1 88.08(14) 6_575 4_656 ?
Mo2 O18 Mo1 88.91(13) 6_575 4_656 ?
Mo9 O19 Cs2 142.3(2) . . ?
Mo9 O19 Cs4 91.64(17) . . ?
Cs2 O19 Cs4 115.69(12) . . ?
Mo10 O20 Mo8 124.4(2) 5_777 . ?
Mo10 O20 Cs3 115.89(18) 5_777 . ?
Mo8 O20 Cs3 95.72(16) . . ?
Mo10 O20 Cs3 119.7(2) 5_777 5_767 ?
Mo8 O20 Cs3 86.45(14) . 5_767 ?
Cs3 O20 Cs3 109.36(12) . 5_767 ?
Mo9 O21 Mo3 147.4(2) . . ?
Mo9 O21 Cs4 93.23(15) . . ?
Mo3 O21 Cs4 80.39(13) . . ?
Mo11 O22 Cs1 150.8(2) 4_656 . ?
Mo11 O22 Cs2 101.05(18) 4_656 4_656 ?
Cs1 O22 Cs2 108.05(13) . 4_656 ?
Mo5 O23 Mo7 123.1(2) . . ?
Mo5 O23 Cs1 113.82(17) . . ?
Mo7 O23 Cs1 93.93(16) . . ?
Mo5 O23 Cs2 103.13(17) . 4_656 ?
Mo7 O23 Cs2 112.88(17) . 4_656 ?
Cs1 O23 Cs2 109.73(12) . 4_656 ?
Mo11 O24 Mo6 153.7(2) . . ?
Mo3 O26 Cs4 102.32(18) . . ?
Mo3 O26 Cs3 163.3(2) . . ?
Cs4 O26 Cs3 94.36(11) . . ?
Mo6 O27 Mo3 119.9(2) 6_575 . ?
Mo10 O28 Cs1 96.29(19) 4_646 . ?
P1 O29 Mo6 128.7(2) . 6_575 ?
P1 O29 Mo3 129.5(2) . . ?
Mo6 O29 Mo3 90.65(15) 6_575 . ?
Mo9 O30 Mo4 150.5(2) . . ?
Mo9 O30 Cs5 106.27(16) . . ?
Mo4 O30 Cs5 101.55(16) . . ?
Mo9 O30 Cs4 94.46(16) . . ?
Mo4 O30 Cs4 82.65(14) . . ?
Cs5 O30 Cs4 114.38(12) . . ?
Mo1 O31 Cs1 99.94(18) . . ?
Mo10 O33 Mo1 151.4(2) 4_646 . ?
Mo10 O33 Cs1 93.68(16) 4_646 . ?
Mo1 O33 Cs1 87.66(14) . . ?
Mo8 O34 Cs3 90.99(18) . 5_767 ?
Mo8 O34 Cs3 91.70(17) . . ?
Cs3 O34 Cs3 101.65(12) 5_767 . ?
Mo5 O35 Mo10 150.2(3) 4_646 4_646 ?
Mo5 O35 Cs5 100.88(17) 4_646 4_646 ?
Mo10 O35 Cs5 108.42(17) 4_646 4_646 ?
Mo5 O35 Cs1 86.89(15) 4_646 . ?
Mo10 O35 Cs1 89.35(15) 4_646 . ?
Cs5 O35 Cs1 107.74(12) 4_646 . ?
Mo3 O36 Mo4 156.9(3) . . ?
Mo3 O36 Cs4 97.26(17) . . ?
Mo4 O36 Cs4 92.12(15) . . ?
Mo3 O36 Cs4 105.71(16) . 5_777 ?
Mo4 O36 Cs4 92.41(15) . 5_777 ?
Cs4 O36 Cs4 103.55(11) . 5_777 ?
Mo7 O37 Mo9 123.1(2) . . ?
Mo7 O37 Cs1 90.82(16) . . ?
Mo9 O37 Cs1 121.59(18) . . ?
Mo4 O38 Cs4 104.0(2) . . ?
Mo1 O39 Mo11 123.4(2) . 7_667 ?
Mo1 O39 Cs2 98.24(16) . . ?
Mo11 O39 Cs2 111.44(17) 7_667 . ?
Mo7 O102 Mo6 156.4(3) 6_576 . ?
Mo7 O102 Cs2 81.55(14) 6_576 . ?
Mo6 O102 Cs2 100.86(15) . . ?
Mo5 O103 Mo9 123.0(2) . . ?
Mo5 O103 Cs5 101.14(16) . . ?
Mo9 O103 Cs5 106.55(16) . . ?
Mo5 O103 Cs1 93.08(15) . . ?
Mo9 O103 Cs1 101.13(15) . . ?
Cs5 O103 Cs1 134.31(13) . . ?
Cs4 O105 Cs3 103.27(18) . . ?
Cs2 O107 Cs5 103.10(17) . . ?
Cs5 O108 Cs1 122.00(16) 4_646 . ?
O29 P1 O15 108.9(2) . . ?
O29 P1 O5 110.5(2) . . ?
O15 P1 O5 108.4(2) . . ?
O29 P1 O18 111.4(2) . . ?
O15 P1 O18 108.7(2) . . ?
O5 P1 O18 108.9(2) . . ?

loop_
_geom_bond_atom_site_label_1
_geom_bond_atom_site_label_2
_geom_bond_distance
_geom_bond_site_symmetry_2
_geom_bond_publ_flag
Ce1 O4 2.305(4) . ?
Ce1 O4 2.305(4) 2_757 ?
Ce1 O3 2.309(4) . ?
Ce1 O3 2.309(4) 2_757 ?
Ce1 O1 2.336(4) 2_757 ?
Ce1 O1 2.336(4) . ?
Ce1 O2 2.373(4) 2_757 ?
Ce1 O2 2.373(4) . ?
Ce1 Cs4 4.4589(5) 2_757 ?
Ce1 Cs4 4.4589(5) . ?
Cs1 O106 3.045(6) . ?
Cs1 O23 3.145(4) . ?
Cs1 O22 3.146(4) . ?
Cs1 O12 3.216(4) . ?
Cs1 O108 3.224(5) . ?
Cs1 O37 3.281(4) . ?
Cs1 O31 3.315(5) . ?
Cs1 O8 3.371(4) . ?
Cs1 O7 3.385(4) . ?
Cs1 O28 3.500(5) . ?
Cs1 O33 3.503(4) . ?
Cs1 O35 3.561(4) . ?
Cs2 O107 3.036(6) . ?
Cs2 O8 3.135(4) 6_576 ?
Cs2 O19 3.139(4) . ?
Cs2 O7 3.148(4) . ?
Cs2 O23 3.171(4) 4_646 ?
Cs2 O22 3.237(5) 4_646 ?
Cs2 O39 3.256(4) . ?
Cs2 O6 3.328(4) . ?
Cs2 O6 3.418(4) 7_667 ?
Cs2 O102 3.718(4) . ?
Cs2 Mo7 3.8929(7) 6_576 ?
Cs2 Mo11 3.9289(7) . ?
Cs3 O9 3.115(4) 5_767 ?
Cs3 O105 3.151(7) . ?
Cs3 O10 3.161(4) . ?
Cs3 O11 3.354(4) 5_767 ?
Cs3 O26 3.382(4) . ?
Cs3 O20 3.421(5) . ?
Cs3 O20 3.472(5) 5_767 ?
Cs3 O34 3.506(5) 5_767 ?
Cs3 O109 3.518(11) 5_766 ?
Cs3 O14 3.706(4) 5_777 ?
Cs3 O34 3.748(5) . ?
Cs3 Mo8 3.9213(7) 5_767 ?
Cs4 O1 3.021(4) . ?
Cs4 O105 3.028(6) . ?
Cs4 O10 3.113(4) . ?
Cs4 O38 3.116(5) . ?
Cs4 O26 3.222(4) . ?
Cs4 O36 3.267(4) . ?
Cs4 O4 3.269(4) . ?
Cs4 O16 3.437(4) . ?
Cs4 O30 3.621(4) . ?
Cs4 O21 3.709(4) . ?
Cs4 O36 3.750(4) 5_777 ?
Cs4 O19 3.798(5) . ?
Cs5 O108 3.020(5) 4_656 ?
Cs5 O16 3.027(4) . ?
Cs5 O101 3.117(6) 7_667 ?
Cs5 O107 3.178(6) . ?
Cs5 O35 3.196(4) 4_656 ?
Cs5 O103 3.204(4) . ?
Cs5 O14 3.216(4) . ?
Cs5 O30 3.326(4) . ?
Cs5 O104 3.737(5) . ?
Cs5 O100 3.780(5) 7_667 ?
Cs5 Mo5 4.0039(7) . ?
Cs5 Mo4 4.1893(7) . ?
Mo1 O31 1.697(4) . ?
Mo1 O39 1.866(4) . ?
Mo1 O13 1.867(4) . ?
Mo1 O7 1.890(4) . ?
Mo1 O33 2.029(5) . ?
Mo1 O18 2.470(4) 4_646 ?
Mo2 O11 1.684(4) . ?
Mo2 O3 1.771(4) . ?
Mo2 O17 1.904(4) . ?
Mo2 O9 1.998(4) 2_757 ?
Mo2 O13 2.016(4) 7_667 ?
Mo2 O18 2.459(4) 6_576 ?
Mo2 Cs3 4.3313(7) 6_566 ?
Mo3 O26 1.706(4) . ?
Mo3 O2 1.764(4) 6_575 ?
Mo3 O36 1.853(4) . ?
Mo3 O27 1.998(4) . ?
Mo3 O21 2.124(4) . ?
Mo3 O29 2.359(4) . ?
Mo4 O38 1.700(5) . ?
Mo4 O14 1.834(4) . ?
Mo4 O10 1.853(4) 5_777 ?
Mo4 O30 1.967(4) . ?
Mo4 O36 2.000(4) . ?
Mo4 O5 2.412(4) . ?
Mo4 Cs3 4.1529(7) 5_777 ?
Mo4 Cs4 4.3239(7) 5_777 ?
Mo5 O12 1.707(4) 4_656 ?
Mo5 O103 1.860(4) . ?
Mo5 O35 1.883(4) 4_656 ?
Mo5 O23 1.919(4) . ?
Mo5 O7 1.976(4) 4_656 ?
Mo5 O15 2.390(4) . ?
Mo5 Cs1 3.9366(7) 4_656 ?
Mo5 Cs2 4.0624(7) 4_656 ?
Mo6 O16 1.706(4) . ?
Mo6 O1 1.782(4) . ?
Mo6 O27 1.870(4) 6_576 ?
Mo6 O24 2.000(4) . ?
Mo6 O102 2.035(4) . ?
Mo6 O29 2.351(4) 6_576 ?
Mo7 O8 1.688(4) . ?
Mo7 O102 1.824(4) 6_575 ?
Mo7 O37 1.912(4) . ?
Mo7 O23 1.964(4) . ?
Mo7 O6 1.978(4) 6_575 ?
Mo7 O15 2.410(4) . ?
Mo7 Cs2 3.8929(7) 6_575 ?
Mo7 Cs2 4.3308(7) 4_656 ?
Mo8 O34 1.697(5) . ?
Mo8 O4 1.784(4) . ?
Mo8 O9 1.856(4) . ?
Mo8 O10 2.047(4) . ?
Mo8 O20 2.049(4) . ?
Mo8 O5 2.412(4) 5_777 ?
Mo8 Cs3 3.9213(7) 5_767 ?
Mo9 O19 1.709(4) . ?
Mo9 O21 1.791(4) . ?
Mo9 O30 1.882(4) . ?
Mo9 O37 1.958(4) . ?
Mo9 O103 2.032(4) . ?
Mo9 O15 2.440(4) . ?
Mo10 O28 1.690(4) 4_656 ?
Mo10 O33 1.820(5) 4_656 ?
Mo10 O20 1.841(4) 5_777 ?
Mo10 O35 1.971(4) 4_656 ?
Mo10 O14 2.049(4) . ?
Mo10 O5 2.472(4) . ?
Mo10 Cs1 4.0502(7) 4_656 ?
Mo11 O22 1.691(4) 4_646 ?
Mo11 O24 1.826(4) . ?
Mo11 O6 1.887(4) . ?
Mo11 O17 1.935(4) . ?
Mo11 O39 2.006(4) 7_667 ?
Mo11 O18 2.434(4) 6_576 ?
Mo11 Cs2 4.4041(7) 7_667 ?
O2 Mo3 1.764(4) 6_576 ?
O5 P1 1.547(4) . ?
O5 Mo8 2.412(4) 5_777 ?
O6 Mo7 1.978(4) 6_576 ?
O6 Cs2 3.418(4) 7_667 ?
O7 Mo5 1.976(4) 4_646 ?
O8 Cs2 3.135(4) 6_575 ?
O9 Mo2 1.998(4) 2_757 ?
O9 Cs3 3.115(4) 5_767 ?
O10 Mo4 1.853(4) 5_777 ?
O11 Cs3 3.354(4) 5_767 ?
O12 Mo5 1.707(4) 4_646 ?
O13 Mo2 2.016(4) 7_667 ?
O14 Cs3 3.706(4) 5_777 ?
O15 P1 1.545(4) . ?
O18 P1 1.548(4) . ?
O18 Mo11 2.434(4) 6_575 ?
O18 Mo2 2.459(4) 6_575 ?
O18 Mo1 2.470(4) 4_656 ?
O20 Mo10 1.841(4) 5_777 ?
O20 Cs3 3.472(5) 5_767 ?
O22 Mo11 1.691(4) 4_656 ?
O22 Cs2 3.237(5) 4_656 ?
O23 Cs2 3.171(4) 4_656 ?
O27 Mo6 1.870(4) 6_575 ?
O28 Mo10 1.690(4) 4_646 ?
O29 P1 1.524(4) . ?
O29 Mo6 2.351(4) 6_575 ?
O33 Mo10 1.820(5) 4_646 ?
O34 Cs3 3.506(5) 5_767 ?
O35 Mo5 1.883(4) 4_646 ?
O35 Mo10 1.971(4) 4_646 ?
O35 Cs5 3.196(4) 4_646 ?
O36 Cs4 3.750(4) 5_777 ?
O39 Mo11 2.006(4) 7_667 ?
O100 Cs5 3.780(5) 7_667 ?
O101 Cs5 3.117(6) 7_667 ?
O102 Mo7 1.824(4) 6_576 ?
O108 Cs5 3.020(5) 4_646 ?
O109 Cs3 3.518(11) 5_766 ?
